data_7042834
loop_
_publ_author_name
'Xie, Zhen-ni'
'Mei, Lei'
'Wu, Qunyan'
'Hu, Kong-qiu'
'Xia, Liang-Shu'
'Chai, Zhifang'
'Shi, Weiqun'

_publ_section_title
;
 Temperature-induced Reversible Single-Crystal-to-Single-Crystal
 Isomerisation of Uranyl Polyrotaxane: An Exquisite Case of Coordination
 Variability of Uranyl Center
;
_journal_name_full 'Dalton Trans.'
_journal_paper_doi 10.1039/C7DT01034F
_journal_year 2017
_chemical_formula_sum 'C108 H112 Br2 N52 O34 U'
_chemical_formula_weight 3080.34
_chemical_name_systematic
;
 ?
;
_space_group_crystal_system triclinic
_space_group_IT_number 2
_space_group_name_Hall '-P 1'
_space_group_name_H-M_alt 'P -1'
_symmetry_space_group_name_Hall '-P 1'
_symmetry_space_group_name_H-M 'P -1'
_atom_sites_solution_hydrogens geom
_audit_creation_method SHELXL-2014
_audit_update_record
;
2017-02-22 deposited with the CCDC.
2017-05-01 downloaded from the CCDC.
;
_cell_angle_alpha 91.261(2)
_cell_angle_beta 97.291(2)
_cell_angle_gamma 93.699(2)
_cell_formula_units_Z 1
_cell_length_a 12.7846(5)
_cell_length_b 14.7915(6)
_cell_length_c 17.0792(7)
_cell_measurement_reflns_used 9577
_cell_measurement_temperature 296(2)
_cell_measurement_theta_max 27.60
_cell_measurement_theta_min 3.03
_cell_volume 3195.5(2)
_computing_cell_refinement 'Bruker SAINT'
_computing_data_collection 'Bruker APEX3'
_computing_data_reduction 'Bruker SAINT'
_computing_molecular_graphics 'Bruker SHELXTL'
_computing_publication_material 'Bruker SHELXTL'
_computing_structure_refinement 'SHELXL-2014 (Sheldrick, 2014)'
_computing_structure_solution 'SHELXS-97 (Sheldrick 2008)'
_diffrn_ambient_temperature 296(2)
_diffrn_measured_fraction_theta_full 0.998
_diffrn_measured_fraction_theta_max 0.997
_diffrn_measurement_device_type 'Bruker APEX-II CCD'
_diffrn_measurement_method '\f and \w scans'
_diffrn_radiation_type MoK\a
_diffrn_radiation_wavelength 0.71073
_diffrn_reflns_av_R_equivalents 0.0390
_diffrn_reflns_av_unetI/netI 0.0308
_diffrn_reflns_Laue_measured_fraction_full 0.998
_diffrn_reflns_Laue_measured_fraction_max 0.997
_diffrn_reflns_limit_h_max 16
_diffrn_reflns_limit_h_min -16
_diffrn_reflns_limit_k_max 19
_diffrn_reflns_limit_k_min -19
_diffrn_reflns_limit_l_max 22
_diffrn_reflns_limit_l_min -22
_diffrn_reflns_number 72367
_diffrn_reflns_point_group_measured_fraction_full 0.998
_diffrn_reflns_point_group_measured_fraction_max 0.997
_diffrn_reflns_theta_full 25.242
_diffrn_reflns_theta_max 27.482
_diffrn_reflns_theta_min 2.978
_exptl_absorpt_coefficient_mu 1.995
_exptl_crystal_colour yellow
_exptl_crystal_density_diffrn 1.601
_exptl_crystal_description block
_exptl_crystal_F_000 1558
_refine_diff_density_max 1.963
_refine_diff_density_min -3.379
_refine_diff_density_rms 0.155
_refine_ls_extinction_method none
_refine_ls_goodness_of_fit_ref 1.027
_refine_ls_hydrogen_treatment constr
_refine_ls_matrix_type full
_refine_ls_number_parameters 889
_refine_ls_number_reflns 14613
_refine_ls_number_restraints 6
_refine_ls_restrained_S_all 1.031
_refine_ls_R_factor_all 0.0627
_refine_ls_R_factor_gt 0.0573
_refine_ls_shift/su_max 0.000
_refine_ls_shift/su_mean 0.000
_refine_ls_structure_factor_coef Fsqd
_refine_ls_weighting_details 'w=1/[\s^2^(Fo^2^)+(0.1100P)^2^+9.7677P] where P=(Fo^2^+2Fc^2^)/3'
_refine_ls_weighting_scheme calc
_refine_ls_wR_factor_gt 0.1614
_refine_ls_wR_factor_ref 0.1683
_reflns_Friedel_coverage 0.000
_reflns_number_gt 13732
_reflns_number_total 14613
_reflns_threshold_expression 'I > 2\s(I)'
_cod_data_source_file c7dt01034f2.cif
_cod_data_source_block 5-bUP-296K
_cod_database_code 7042834
_shelx_space_group_comment
;
The symmetry employed for this shelxl refinement is uniquely defined
by the following loop, which should always be used as a source of
symmetry information in preference to the above space-group names.
They are only intended as comments.
;
_shelxl_version_number 2014-3

loop_
_space_group_symop_operation_xyz
'x, y, z'
'-x, -y, -z'

loop_
_atom_site_label
_atom_site_type_symbol
_atom_site_fract_x
_atom_site_fract_y
_atom_site_fract_z
_atom_site_U_iso_or_equiv
_atom_site_adp_type
_atom_site_occupancy
_atom_site_site_symmetry_order
_atom_site_calc_flag
_atom_site_refinement_flags_posn
_atom_site_refinement_flags_adp
_atom_site_refinement_flags_occupancy
U1 U 1.0000 0.0000 0.5000 0.02624(9) Uani 1 2 d S . P
N1 N 0.6946(3) 0.3273(3) 0.3753(2) 0.0268(7) Uani 1 1 d . . .
C1 C 0.9447(4) 0.1557(4) 0.3607(3) 0.0340(10) Uani 1 1 d . . .
O1 O 1.0706(3) 0.0997(3) 0.5403(3) 0.0532(11) Uani 1 1 d . . .
N2 N 0.6252(3) 0.0599(3) 0.7752(2) 0.0276(8) Uani 1 1 d . . .
C2 C 0.8563(3) 0.2173(3) 0.3678(2) 0.0259(8) Uani 1 1 d . . .
O2 O 0.9343(4) 0.0789(3) 0.3945(2) 0.0548(12) Uani 1 1 d . . .
O3 O 1.0122(3) 0.1775(3) 0.3202(3) 0.0565(12) Uani 1 1 d . . .
N3 N 0.8582(3) 0.5431(3) 0.6088(2) 0.0304(8) Uani 1 1 d . . .
C3 C 0.8595(3) 0.3016(3) 0.3353(3) 0.0297(9) Uani 1 1 d . . .
H3 H 0.9167 0.3210 0.3100 0.036 Uiso 1 1 calc R U .
O4 O 0.8675(3) 0.0388(3) 0.5711(2) 0.0410(8) Uani 1 1 d . . .
N4 N 0.8010(3) 0.4242(3) 0.6723(2) 0.0319(8) Uani 1 1 d . . .
C4 C 0.7782(4) 0.3571(3) 0.3403(3) 0.0320(9) Uani 1 1 d . . .
H4 H 0.7811 0.4147 0.3196 0.038 Uiso 1 1 calc R U .
O5 O 0.7143(4) -0.0249(4) 0.5110(3) 0.0661(15) Uani 1 1 d . . .
N5 N 0.6748(3) 0.2979(3) 0.6844(2) 0.0326(8) Uani 1 1 d . . .
C5 C 0.6882(4) 0.2455(3) 0.4067(3) 0.0307(9) Uani 1 1 d . . .
H5 H 0.6287 0.2267 0.4298 0.037 Uiso 1 1 calc R U .
O6 O 0.6668(3) 0.2181(3) 0.5660(2) 0.0402(8) Uani 1 1 d . . .
N6 N 0.5237(3) 0.2242(3) 0.6356(2) 0.0324(8) Uani 1 1 d . . .
C6 C 0.7696(4) 0.1889(3) 0.4049(3) 0.0306(9) Uani 1 1 d . . .
H6 H 0.7666 0.1327 0.4282 0.037 Uiso 1 1 calc R U .
N7 N 0.3745(3) 0.2219(3) 0.5340(2) 0.0317(8) Uani 1 1 d . . .
C7 C 0.6047(4) 0.3857(4) 0.3776(3) 0.0346(10) Uani 1 1 d . . .
H7A H 0.5391 0.3505 0.3593 0.041 Uiso 1 1 calc R U .
H7B H 0.6119 0.4352 0.3420 0.041 Uiso 1 1 calc R U .
C55 C 0.3763(4) 0.2310(3) 0.4542(3) 0.0283(9) Uani 1 1 d . . .
O8 O 0.4475(3) 0.2132(2) 0.4176(2) 0.0376(8) Uani 1 1 d . . .
N8 N 0.2812(3) 0.2632(3) 0.4239(2) 0.0298(8) Uani 1 1 d . . .
C8 C 0.5996(4) 0.4238(3) 0.4599(3) 0.0315(9) Uani 1 1 d . . .
H8A H 0.6642 0.4605 0.4780 0.038 Uiso 1 1 calc R U .
H8B H 0.5932 0.3746 0.4960 0.038 Uiso 1 1 calc R U .
O9 O 0.6039(3) 0.6358(2) 0.7500(2) 0.0299(7) Uani 1 1 d . . .
N9 N 0.1810(3) 0.3587(3) 0.5011(2) 0.0278(7) Uani 1 1 d . . .
C9 C 0.5055(4) 0.4812(3) 0.4593(3) 0.0336(10) Uani 1 1 d . . .
H9A H 0.5133 0.5310 0.4241 0.040 Uiso 1 1 calc R U .
H9B H 0.4417 0.4447 0.4391 0.040 Uiso 1 1 calc R U .
O00D O 0.8499(3) 0.4013(3) 0.5480(2) 0.0416(8) Uani 1 1 d . . .
O10 O 0.4305(3) 0.4740(2) 0.7684(2) 0.0355(7) Uani 1 1 d . . .
N10 N 0.2728(3) 0.3159(3) 0.6109(2) 0.0283(8) Uani 1 1 d . . .
C10 C 0.7696(4) 0.0094(3) 0.5682(3) 0.0337(10) Uani 1 1 d . . .
O11 O 0.1917(3) 0.4499(2) 0.6137(2) 0.0370(8) Uani 1 1 d . . .
N11 N 0.4293(3) 0.3328(3) 0.7066(2) 0.0285(8) Uani 1 1 d . . .
C11 C 0.7225(4) 0.0267(3) 0.6442(3) 0.0252(8) Uani 1 1 d . . .
O12 O 0.6373(3) -0.1495(2) 0.79941(18) 0.0288(6) Uani 1 1 d . . .
N12 N 0.5821(3) 0.3987(3) 0.7632(2) 0.0286(8) Uani 1 1 d . . .
C12 C 0.6188(4) -0.0037(3) 0.6469(3) 0.0311(9) Uani 1 1 d . . .
H12 H 0.5804 -0.0358 0.6041 0.037 Uiso 1 1 calc R U .
O13 O 0.3634(3) -0.0729(3) 0.7377(2) 0.0372(8) Uani 1 1 d . . .
N13 N 0.7166(3) 0.5208(3) 0.7611(2) 0.0276(7) Uani 1 1 d . . .
C13 C 0.5729(4) 0.0140(3) 0.7134(3) 0.0336(10) Uani 1 1 d . . .
H13 H 0.5030 -0.0068 0.7152 0.040 Uiso 1 1 calc R U .
O14 O 0.3150(3) 0.1342(2) 0.7945(2) 0.0385(8) Uani 1 1 d . . .
N14 N 0.7502(3) 0.6347(3) 0.6840(2) 0.0273(7) Uani 1 1 d . . .
C14 C 0.7278(4) 0.0880(3) 0.7755(3) 0.0322(9) Uani 1 1 d . . .
H14 H 0.7650 0.1182 0.8198 0.039 Uiso 1 1 calc R U .
O15 O 0.5060(3) 0.2855(3) 0.8915(2) 0.0398(8) Uani 1 1 d . . .
N15 N 0.5356(3) 0.3150(3) 1.0257(2) 0.0312(8) Uani 1 1 d . . .
C15 C 0.7777(4) 0.0718(3) 0.7099(3) 0.0326(10) Uani 1 1 d . . .
H15 H 0.8483 0.0912 0.7099 0.039 Uiso 1 1 calc R U .
O16 O 0.2379(3) -0.2060(3) 1.0531(2) 0.0462(9) Uani 1 1 d . . .
N16 N 0.3704(3) 0.2852(3) 0.9693(2) 0.0306(8) Uani 1 1 d . . .
C16 C 0.5683(5) 0.0824(3) 0.8437(3) 0.0373(12) Uani 1 1 d . . .
H16A H 0.4964 0.0950 0.8238 0.045 Uiso 1 1 calc R U .
H16B H 0.6024 0.1371 0.8703 0.045 Uiso 1 1 calc R U .
O17 O 0.1569(3) 0.0131(3) 1.1015(2) 0.0381(8) Uani 1 1 d . . .
N17 N 0.2340(4) 0.1843(3) 0.8987(2) 0.0346(9) Uani 1 1 d . . .
C17 C 0.5650(4) 0.0084(3) 0.9029(3) 0.0277(9) Uani 1 1 d . . .
H17A H 0.6365 -0.0045 0.9237 0.033 Uiso 1 1 calc R U .
H17B H 0.5299 -0.0465 0.8772 0.033 Uiso 1 1 calc R U .
N18 N 0.1813(3) 0.0495(3) 0.8427(2) 0.0312(8) Uani 1 1 d . . .
C18 C 0.5056(4) 0.0376(3) 0.9707(3) 0.0309(10) Uani 1 1 d . . .
H18A H 0.5433 0.0905 0.9981 0.037 Uiso 1 1 calc R U .
H18B H 0.4359 0.0545 0.9492 0.037 Uiso 1 1 calc R U .
N19 N 0.2188(3) -0.1015(3) 0.8030(2) 0.0308(8) Uani 1 1 d . . .
C19 C 0.6816(3) 0.6008(3) 0.7330(2) 0.0231(8) Uani 1 1 d . . .
N22 N 0.6881(3) -0.2347(3) 0.9072(2) 0.0287(8) Uani 1 1 d . . .
C22 C 0.8378(3) 0.4508(3) 0.6039(3) 0.0287(9) Uani 1 1 d . . .
N21 N 0.5179(3) -0.2431(2) 0.8568(2) 0.0239(7) Uani 1 1 d . . .
C21 C 0.8129(3) 0.4972(3) 0.7315(3) 0.0281(9) Uani 1 1 d . . .
H21 H 0.8686 0.4868 0.7747 0.034 Uiso 1 1 calc R U .
N20 N 0.3422(3) -0.2003(3) 0.8099(2) 0.0300(8) Uani 1 1 d . . .
C20 C 0.8421(3) 0.5810(3) 0.6847(3) 0.0273(9) Uani 1 1 d . . .
H20 H 0.9063 0.6146 0.7106 0.033 Uiso 1 1 calc R U .
N23 N 0.2947(3) -0.2520(3) 0.9366(2) 0.0310(8) Uani 1 1 d . . .
C23 C 0.6554(4) 0.4640(3) 0.8087(3) 0.0294(9) Uani 1 1 d . . .
H23A H 0.7034 0.4320 0.8451 0.035 Uiso 1 1 calc R U .
H23B H 0.6163 0.5022 0.8397 0.035 Uiso 1 1 calc R U .
N24 N 0.1778(3) -0.1472(3) 0.9330(2) 0.0339(9) Uani 1 1 d . . .
C24 C 0.7848(4) 0.3294(3) 0.6902(3) 0.0342(10) Uani 1 1 d . . .
H24A H 0.8190 0.2933 0.6541 0.041 Uiso 1 1 calc R U .
H24B H 0.8184 0.3201 0.7433 0.041 Uiso 1 1 calc R U .
N25 N 0.1219(3) 0.0009(3) 0.9661(2) 0.0342(9) Uani 1 1 d . . .
C25 C 0.4758(4) 0.4090(3) 0.7484(3) 0.0272(9) Uani 1 1 d . . .
N26 N 0.1707(3) 0.1359(3) 1.0215(2) 0.0309(8) Uani 1 1 d . . .
C26 C 0.6084(4) 0.3079(3) 0.7464(3) 0.0261(8) Uani 1 1 d . . .
H26 H 0.6373 0.2787 0.7946 0.031 Uiso 1 1 calc R U .
C29 C 0.3161(4) 0.3163(3) 0.6932(3) 0.0306(9) Uani 1 1 d . . .
H29A H 0.2843 0.3626 0.7215 0.037 Uiso 1 1 calc R U .
H29B H 0.2971 0.2583 0.7147 0.037 Uiso 1 1 calc R U .
C28 C 0.6259(4) 0.2450(3) 0.6221(3) 0.0297(9) Uani 1 1 d . . .
C27 C 0.5013(4) 0.2603(3) 0.7106(3) 0.0276(9) Uani 1 1 d . . .
H27 H 0.4788 0.2119 0.7442 0.033 Uiso 1 1 calc R U .
C30 C 0.4494(4) 0.1694(3) 0.5807(3) 0.0355(10) Uani 1 1 d . . .
H30A H 0.4111 0.1257 0.6098 0.043 Uiso 1 1 calc R U .
H30B H 0.4881 0.1360 0.5456 0.043 Uiso 1 1 calc R U .
C31 C 0.2138(3) 0.3821(3) 0.5791(3) 0.0261(8) Uani 1 1 d . . .
C32 C 0.2731(4) 0.2376(3) 0.5576(3) 0.0277(9) Uani 1 1 d . . .
H32 H 0.2401 0.1829 0.5781 0.033 Uiso 1 1 calc R U .
C33 C 0.2076(3) 0.2683(3) 0.4809(3) 0.0262(8) Uani 1 1 d . . .
H33 H 0.1442 0.2278 0.4658 0.031 Uiso 1 1 calc R U .
C34 C 0.1022(3) 0.4067(4) 0.4539(3) 0.0310(9) Uani 1 1 d . . .
H34A H 0.0722 0.4484 0.4881 0.037 Uiso 1 1 calc R U .
H34B H 0.0458 0.3634 0.4311 0.037 Uiso 1 1 calc R U .
C35 C 0.2513(4) 0.2720(3) 0.3398(3) 0.0288(9) Uani 1 1 d . . .
H35A H 0.3007 0.2413 0.3115 0.035 Uiso 1 1 calc R U .
H35B H 0.1817 0.2419 0.3249 0.035 Uiso 1 1 calc R U .
C36 C 0.6489(4) 0.3284(3) 1.0326(3) 0.0339(10) Uani 1 1 d . . .
H36A H 0.6712 0.3811 1.0668 0.041 Uiso 1 1 calc R U .
H36B H 0.6689 0.3414 0.9809 0.041 Uiso 1 1 calc R U .
C37 C 0.4742(4) 0.2931(3) 0.9554(3) 0.0300(9) Uani 1 1 d . . .
C38 C 0.4743(4) 0.3187(3) 1.0912(2) 0.0258(8) Uani 1 1 d . . .
H38 H 0.4884 0.3767 1.1208 0.031 Uiso 1 1 calc R U .
C39 C 0.2841(4) 0.2742(3) 0.9064(3) 0.0344(10) Uani 1 1 d . . .
H39A H 0.2318 0.3166 0.9157 0.041 Uiso 1 1 calc R U .
H39B H 0.3102 0.2894 0.8571 0.041 Uiso 1 1 calc R U .
C40 C 0.2509(4) 0.1239(3) 0.8404(3) 0.0289(9) Uani 1 1 d . . .
C41 C 0.1449(4) 0.1555(3) 0.9391(3) 0.0298(9) Uani 1 1 d . . .
H41 H 0.0884 0.1974 0.9312 0.036 Uiso 1 1 calc R U .
C42 C 0.1093(3) 0.0609(3) 0.9001(3) 0.0312(9) Uani 1 1 d . . .
H42 H 0.0358 0.0586 0.8750 0.037 Uiso 1 1 calc R U .
C43 C 0.2015(4) 0.2050(3) 1.0837(3) 0.0309(9) Uani 1 1 d . . .
H43A H 0.1602 0.2570 1.0723 0.037 Uiso 1 1 calc R U .
H43B H 0.1843 0.1812 1.1333 0.037 Uiso 1 1 calc R U .
C44 C 0.1520(3) 0.0465(3) 1.0367(3) 0.0301(9) Uani 1 1 d . . .
C45 C 0.0960(4) -0.0961(4) 0.9600(3) 0.0369(11) Uani 1 1 d . . .
H45A H 0.0825 -0.1172 1.0114 0.044 Uiso 1 1 calc R U .
H45B H 0.0315 -0.1080 0.9238 0.044 Uiso 1 1 calc R U .
C46 C 0.1667(4) -0.0204(3) 0.7817(3) 0.0324(10) Uani 1 1 d . . .
H46A H 0.1930 0.0034 0.7349 0.039 Uiso 1 1 calc R U .
H46B H 0.0916 -0.0361 0.7683 0.039 Uiso 1 1 calc R U .
C47 C 0.2367(4) -0.2024(3) 0.9820(3) 0.0320(9) Uani 1 1 d . . .
C48 C 0.1782(3) -0.1720(3) 0.8500(3) 0.0285(9) Uani 1 1 d . . .
H48 H 0.1088 -0.1979 0.8259 0.034 Uiso 1 1 calc R U .
C49 C 0.2624(3) -0.2428(3) 0.8530(3) 0.0279(9) Uani 1 1 d . . .
H49 H 0.2329 -0.3007 0.8277 0.033 Uiso 1 1 calc R U .
C50 C 0.3143(3) -0.1197(3) 0.7799(3) 0.0272(9) Uani 1 1 d . . .
C51 C 0.4343(4) -0.2442(3) 0.7912(3) 0.0284(9) Uani 1 1 d . . .
H51A H 0.4612 -0.2140 0.7472 0.034 Uiso 1 1 calc R U .
H51B H 0.4134 -0.3065 0.7745 0.034 Uiso 1 1 calc R U .
C52 C 0.6168(3) -0.2033(3) 0.8485(2) 0.0232(8) Uani 1 1 d . . .
C53 C 0.6421(4) -0.3071(3) 0.9497(3) 0.0266(8) Uani 1 1 d . . .
H53 H 0.6786 -0.3629 0.9453 0.032 Uiso 1 1 calc R U .
Br1 Br 0.0330(2) 0.6164(2) 0.88019(19) 0.2542(18) Uani 1 1 d . U .

loop_
_atom_site_aniso_label
_atom_site_aniso_U_11
_atom_site_aniso_U_22
_atom_site_aniso_U_33
_atom_site_aniso_U_23
_atom_site_aniso_U_13
_atom_site_aniso_U_12
U1 0.02586(13) 0.03009(13) 0.02494(13) 0.00225(8) 0.01180(8) 0.00101(8)
N1 0.0317(19) 0.0291(18) 0.0199(17) -0.0048(14) 0.0019(14) 0.0082(15)
C1 0.021(2) 0.050(3) 0.030(2) -0.001(2) -0.0029(17) 0.0091(19)
O1 0.035(2) 0.055(2) 0.070(3) -0.018(2) 0.0198(19) -0.0117(18)
N2 0.038(2) 0.0292(18) 0.0212(17) 0.0104(14) 0.0195(15) 0.0103(15)
C2 0.0229(19) 0.036(2) 0.0170(18) -0.0021(16) -0.0024(15) 0.0019(16)
O2 0.064(3) 0.070(3) 0.038(2) 0.023(2) 0.0164(19) 0.037(2)
O3 0.0241(18) 0.064(3) 0.085(3) 0.009(2) 0.0198(19) 0.0073(17)
N3 0.0303(19) 0.037(2) 0.0249(18) 0.0008(15) 0.0066(15) 0.0058(16)
C3 0.0219(19) 0.034(2) 0.032(2) -0.0017(18) 0.0029(16) -0.0069(16)
O4 0.0357(19) 0.048(2) 0.044(2) -0.0019(16) 0.0245(16) 0.0052(16)
N4 0.034(2) 0.034(2) 0.029(2) 0.0024(16) 0.0097(16) 0.0054(16)
C4 0.040(2) 0.025(2) 0.030(2) -0.0028(17) 0.0051(19) -0.0040(18)
O5 0.059(3) 0.099(4) 0.040(2) -0.031(2) 0.022(2) -0.019(3)
N5 0.035(2) 0.037(2) 0.0271(19) 0.0017(16) 0.0086(16) 0.0020(16)
C5 0.032(2) 0.039(2) 0.023(2) 0.0064(18) 0.0088(17) 0.0071(18)
O6 0.053(2) 0.0417(19) 0.0286(17) 0.0020(15) 0.0104(16) 0.0135(17)
N6 0.038(2) 0.0289(19) 0.030(2) -0.0029(15) 0.0045(16) 0.0034(16)
C6 0.033(2) 0.036(2) 0.024(2) 0.0098(17) 0.0055(17) 0.0054(18)
N7 0.039(2) 0.0256(18) 0.031(2) -0.0003(15) 0.0052(16) 0.0037(15)
C7 0.039(3) 0.040(3) 0.025(2) -0.0010(18) 0.0003(19) 0.018(2)
C55 0.035(2) 0.0165(18) 0.032(2) -0.0025(16) 0.0033(18) -0.0048(16)
O8 0.0377(19) 0.0369(18) 0.0400(19) -0.0028(15) 0.0101(15) 0.0077(14)
N8 0.0317(19) 0.0316(19) 0.0269(19) 0.0040(15) 0.0072(15) -0.0002(15)
C8 0.034(2) 0.034(2) 0.027(2) -0.0023(18) 0.0032(18) 0.0110(18)
O9 0.0308(16) 0.0287(15) 0.0323(17) -0.0019(13) 0.0121(13) 0.0035(12)
N9 0.0283(18) 0.0298(18) 0.0243(18) -0.0003(14) 0.0000(14) 0.0014(14)
C9 0.038(2) 0.036(2) 0.028(2) -0.0032(19) 0.0019(18) 0.0143(19)
O00D 0.048(2) 0.043(2) 0.0359(19) -0.0034(16) 0.0127(16) 0.0105(16)
O10 0.0383(18) 0.0320(17) 0.0371(19) 0.0014(14) 0.0067(14) 0.0060(14)
N10 0.0314(19) 0.0314(19) 0.0221(18) 0.0012(14) 0.0030(14) 0.0031(15)
C10 0.042(3) 0.032(2) 0.030(2) -0.0035(18) 0.020(2) -0.0005(19)
O11 0.045(2) 0.0339(18) 0.0317(18) -0.0052(14) 0.0025(15) 0.0061(15)
N11 0.0315(19) 0.0314(19) 0.0228(17) 0.0010(14) 0.0026(14) 0.0059(15)
C11 0.032(2) 0.0230(19) 0.025(2) 0.0067(15) 0.0153(17) 0.0078(16)
O12 0.0343(16) 0.0298(15) 0.0241(15) 0.0029(12) 0.0099(12) 0.0039(13)
N12 0.0324(19) 0.0245(17) 0.0295(19) 0.0028(14) 0.0072(15) 0.0013(14)
C12 0.037(2) 0.031(2) 0.028(2) 0.0000(17) 0.0156(18) -0.0024(18)
O13 0.0287(17) 0.0428(19) 0.0412(19) 0.0050(15) 0.0114(14) -0.0043(14)
N13 0.0268(18) 0.0306(18) 0.0270(18) 0.0051(15) 0.0094(14) 0.0016(14)
C13 0.034(2) 0.035(2) 0.036(3) 0.0061(19) 0.021(2) -0.0005(18)
O14 0.053(2) 0.0348(18) 0.0313(18) 0.0066(14) 0.0181(16) -0.0006(15)
N14 0.0238(17) 0.0300(18) 0.0293(19) 0.0028(15) 0.0077(14) 0.0015(14)
C14 0.036(2) 0.041(3) 0.021(2) 0.0034(18) 0.0082(18) 0.0065(19)
O15 0.057(2) 0.044(2) 0.0229(16) 0.0048(14) 0.0190(15) 0.0084(17)
N15 0.031(2) 0.043(2) 0.0219(18) 0.0046(16) 0.0114(15) 0.0065(16)
C15 0.027(2) 0.042(3) 0.032(2) 0.0061(19) 0.0133(18) 0.0070(18)
O16 0.054(2) 0.058(2) 0.0306(19) 0.0003(17) 0.0196(17) 0.0088(19)
N16 0.039(2) 0.037(2) 0.0173(17) 0.0020(14) 0.0059(15) 0.0044(16)
C16 0.057(3) 0.032(2) 0.032(2) 0.0113(19) 0.033(2) 0.017(2)
O17 0.0376(18) 0.047(2) 0.0319(18) 0.0082(15) 0.0104(14) 0.0046(15)
N17 0.045(2) 0.032(2) 0.027(2) 0.0014(16) 0.0102(17) 0.0017(17)
C17 0.037(2) 0.031(2) 0.0204(19) 0.0077(16) 0.0176(17) 0.0126(18)
N18 0.0287(19) 0.037(2) 0.0292(19) -0.0018(16) 0.0094(15) 0.0000(15)
C18 0.044(3) 0.031(2) 0.024(2) 0.0079(18) 0.0215(19) 0.0132(19)
N19 0.0230(17) 0.034(2) 0.036(2) -0.0002(16) 0.0090(15) -0.0008(15)
C19 0.0244(19) 0.0246(19) 0.0191(18) -0.0055(15) 0.0021(15) -0.0050(15)
N22 0.0277(18) 0.036(2) 0.0225(18) 0.0034(15) 0.0052(14) 0.0026(15)
C22 0.0211(19) 0.038(2) 0.028(2) 0.0033(18) 0.0033(16) 0.0085(17)
N21 0.0249(17) 0.0301(18) 0.0179(16) -0.0028(13) 0.0067(13) 0.0037(14)
C21 0.0215(19) 0.037(2) 0.026(2) 0.0046(17) 0.0011(16) 0.0042(16)
N20 0.0235(18) 0.041(2) 0.0278(19) 0.0017(16) 0.0104(15) 0.0015(15)
C20 0.0182(18) 0.039(2) 0.024(2) 0.0010(17) 0.0014(15) -0.0013(16)
N23 0.0289(19) 0.040(2) 0.0262(19) 0.0015(16) 0.0107(15) 0.0042(16)
C23 0.035(2) 0.036(2) 0.0179(19) 0.0008(16) 0.0063(17) -0.0012(18)
N24 0.0281(19) 0.044(2) 0.032(2) -0.0021(17) 0.0129(16) 0.0056(17)
C24 0.032(2) 0.034(2) 0.039(3) 0.0071(19) 0.0062(19) 0.0115(19)
N25 0.036(2) 0.037(2) 0.031(2) -0.0009(16) 0.0102(16) 0.0013(17)
C25 0.033(2) 0.029(2) 0.0205(19) 0.0073(16) 0.0062(16) 0.0025(17)
N26 0.0289(19) 0.038(2) 0.0260(19) 0.0002(16) 0.0044(15) 0.0008(15)
C26 0.032(2) 0.026(2) 0.0214(19) 0.0070(15) 0.0042(16) 0.0039(16)
C29 0.033(2) 0.039(2) 0.022(2) 0.0084(17) 0.0098(17) 0.0040(18)
C28 0.042(2) 0.025(2) 0.022(2) 0.0082(16) 0.0021(18) 0.0100(18)
C27 0.036(2) 0.0228(19) 0.024(2) 0.0098(16) 0.0050(17) 0.0031(17)
C30 0.049(3) 0.0178(19) 0.039(3) -0.0013(17) -0.001(2) 0.0056(18)
C31 0.0241(19) 0.028(2) 0.026(2) 0.0011(16) 0.0043(16) -0.0064(16)
C32 0.036(2) 0.0206(19) 0.026(2) 0.0026(16) 0.0055(17) -0.0042(16)
C33 0.026(2) 0.025(2) 0.025(2) -0.0005(16) 0.0038(16) -0.0087(16)
C34 0.0211(19) 0.046(3) 0.027(2) 0.0058(19) 0.0060(16) 0.0024(18)
C35 0.034(2) 0.025(2) 0.027(2) -0.0026(16) 0.0063(17) -0.0048(17)
C36 0.036(2) 0.035(2) 0.034(2) 0.0064(19) 0.0168(19) 0.0016(19)
C37 0.044(3) 0.024(2) 0.024(2) 0.0030(16) 0.0116(18) 0.0077(18)
C38 0.031(2) 0.027(2) 0.0214(19) -0.0034(15) 0.0100(16) 0.0040(16)
C39 0.048(3) 0.031(2) 0.024(2) 0.0076(17) 0.0023(19) 0.005(2)
C40 0.035(2) 0.030(2) 0.023(2) 0.0078(16) 0.0038(17) 0.0064(17)
C41 0.026(2) 0.038(2) 0.026(2) 0.0024(18) 0.0021(17) 0.0084(17)
C42 0.0201(19) 0.043(3) 0.031(2) -0.0025(19) 0.0038(17) 0.0052(17)
C43 0.025(2) 0.044(3) 0.025(2) -0.0022(18) 0.0094(17) 0.0081(18)
C44 0.0181(18) 0.043(3) 0.031(2) 0.0035(19) 0.0080(16) 0.0075(17)
C45 0.027(2) 0.041(3) 0.046(3) -0.001(2) 0.021(2) -0.0008(19)
C46 0.028(2) 0.042(3) 0.026(2) -0.0044(19) -0.0017(17) 0.0024(18)
C47 0.028(2) 0.037(2) 0.033(2) -0.0021(19) 0.0136(18) -0.0022(18)
C48 0.0189(18) 0.035(2) 0.031(2) -0.0043(18) 0.0058(16) -0.0031(16)
C49 0.026(2) 0.031(2) 0.027(2) -0.0035(17) 0.0079(16) -0.0028(16)
C50 0.0227(19) 0.035(2) 0.023(2) -0.0047(17) 0.0024(16) -0.0037(16)
C51 0.030(2) 0.038(2) 0.0183(19) -0.0025(16) 0.0082(16) 0.0055(18)
C52 0.028(2) 0.0247(19) 0.0183(18) -0.0053(15) 0.0073(15) 0.0050(15)
C53 0.032(2) 0.028(2) 0.021(2) -0.0012(16) 0.0064(16) 0.0069(17)
Br1 0.212(3) 0.260(3) 0.254(3) 0.109(2) -0.061(2) -0.125(2)

loop_
_atom_type_symbol
_atom_type_description
_atom_type_scat_dispersion_real
_atom_type_scat_dispersion_imag
_atom_type_scat_source
C C 0.0033 0.0016 'International Tables Vol C Tables 4.2.6.8 and 6.1.1.4'
H H 0.0000 0.0000 'International Tables Vol C Tables 4.2.6.8 and 6.1.1.4'
N N 0.0061 0.0033 'International Tables Vol C Tables 4.2.6.8 and 6.1.1.4'
O O 0.0106 0.0060 'International Tables Vol C Tables 4.2.6.8 and 6.1.1.4'
U U -9.6767 9.6646 'International Tables Vol C Tables 4.2.6.8 and 6.1.1.4'
Br Br -0.2901 2.4595 'International Tables Vol C Tables 4.2.6.8 and 6.1.1.4'

loop_
_geom_angle_atom_site_label_1
_geom_angle_atom_site_label_2
_geom_angle_atom_site_label_3
_geom_angle
_geom_angle_site_symmetry_1
_geom_angle_site_symmetry_3
O1 U1 O1 180.0 . 2_756
O1 U1 O2 89.2(2) . .
O1 U1 O2 90.8(2) 2_756 .
O1 U1 O2 90.8(2) . 2_756
O1 U1 O2 89.2(2) 2_756 2_756
O2 U1 O2 180.00(14) . 2_756
O1 U1 O4 93.45(17) . 2_756
O1 U1 O4 86.55(17) 2_756 2_756
O2 U1 O4 87.76(15) . 2_756
O2 U1 O4 92.24(15) 2_756 2_756
O1 U1 O4 86.55(17) . .
O1 U1 O4 93.45(17) 2_756 .
O2 U1 O4 92.24(15) . .
O2 U1 O4 87.76(15) 2_756 .
O4 U1 O4 180.0 2_756 .
C5 N1 C4 122.1(4) . .
C5 N1 C7 118.5(4) . .
C4 N1 C7 119.4(4) . .
O3 C1 O2 125.8(5) . .
O3 C1 C2 119.3(5) . .
O2 C1 C2 114.6(4) . .
C13 N2 C14 120.4(4) . .
C13 N2 C16 119.1(4) . .
C14 N2 C16 120.5(4) . .
C3 C2 C6 119.2(4) . .
C3 C2 C1 120.0(4) . .
C6 C2 C1 120.8(4) . .
C1 O2 U1 142.8(4) . .
C22 N3 C34 122.3(4) . 2_666
C22 N3 C20 112.2(4) . .
C34 N3 C20 125.3(4) 2_666 .
C4 C3 C2 120.2(4) . .
C4 C3 H3 119.9 . .
C2 C3 H3 119.9 . .
C10 O4 U1 132.3(3) . .
C22 N4 C24 121.8(4) . .
C22 N4 C21 111.9(4) . .
C24 N4 C21 123.6(4) . .
N1 C4 C3 119.4(4) . .
N1 C4 H4 120.3 . .
C3 C4 H4 120.3 . .
C28 N5 C24 122.1(4) . .
C28 N5 C26 112.5(4) . .
C24 N5 C26 124.9(4) . .
N1 C5 C6 120.2(4) . .
N1 C5 H5 119.9 . .
C6 C5 H5 119.9 . .
C28 N6 C30 122.2(4) . .
C28 N6 C27 112.9(4) . .
C30 N6 C27 124.8(4) . .
C5 C6 C2 118.9(4) . .
C5 C6 H6 120.5 . .
C2 C6 H6 120.5 . .
C55 N7 C32 112.5(4) . .
C55 N7 C30 121.6(4) . .
C32 N7 C30 121.8(4) . .
N1 C7 C8 111.9(4) . .
N1 C7 H7A 109.2 . .
C8 C7 H7A 109.2 . .
N1 C7 H7B 109.2 . .
C8 C7 H7B 109.2 . .
H7A C7 H7B 107.9 . .
O8 C55 N7 126.3(5) . .
O8 C55 N8 126.6(4) . .
N7 C55 N8 107.1(4) . .
C55 N8 C33 113.4(4) . .
C55 N8 C35 122.1(4) . .
C33 N8 C35 123.2(4) . .
C7 C8 C9 109.8(4) . .
C7 C8 H8A 109.7 . .
C9 C8 H8A 109.7 . .
C7 C8 H8B 109.7 . .
C9 C8 H8B 109.7 . .
H8A C8 H8B 108.2 . .
C31 N9 C34 122.0(4) . .
C31 N9 C33 112.1(4) . .
C34 N9 C33 123.3(4) . .
C9 C9 C8 112.2(5) 2_666 .
C9 C9 H9A 109.2 2_666 .
C8 C9 H9A 109.2 . .
C9 C9 H9B 109.2 2_666 .
C8 C9 H9B 109.2 . .
H9A C9 H9B 107.9 . .
C31 N10 C29 123.1(4) . .
C31 N10 C32 113.2(4) . .
C29 N10 C32 122.9(4) . .
O5 C10 O4 126.2(5) . .
O5 C10 C11 119.8(5) . .
O4 C10 C11 113.9(4) . .
C25 N11 C29 121.1(4) . .
C25 N11 C27 110.8(4) . .
C29 N11 C27 122.9(4) . .
C12 C11 C15 118.5(4) . .
C12 C11 C10 118.0(4) . .
C15 C11 C10 123.5(4) . .
C25 N12 C26 112.6(4) . .
C25 N12 C23 123.2(4) . .
C26 N12 C23 122.6(4) . .
C13 C12 C11 119.3(5) . .
C13 C12 H12 120.3 . .
C11 C12 H12 120.3 . .
C19 N13 C23 121.5(4) . .
C19 N13 C21 112.8(4) . .
C23 N13 C21 125.4(4) . .
N2 C13 C12 121.8(4) . .
N2 C13 H13 119.1 . .
C12 C13 H13 119.1 . .
C19 N14 C35 120.7(4) . 2_666
C19 N14 C20 111.7(4) . .
C35 N14 C20 123.8(4) 2_666 .
N2 C14 C15 119.9(5) . .
N2 C14 H14 120.0 . .
C15 C14 H14 120.0 . .
C37 N15 C36 122.7(4) . .
C37 N15 C38 112.5(4) . .
C36 N15 C38 124.7(4) . .
C11 C15 C14 119.9(4) . .
C11 C15 H15 120.0 . .
C14 C15 H15 120.0 . .
C37 N16 C39 122.2(4) . .
C37 N16 C53 112.8(4) . 2_657
C39 N16 C53 123.8(4) . 2_657
N2 C16 C17 114.0(4) . .
N2 C16 H16A 108.7 . .
C17 C16 H16A 108.7 . .
N2 C16 H16B 108.7 . .
C17 C16 H16B 108.7 . .
H16A C16 H16B 107.6 . .
C40 N17 C39 122.4(4) . .
C40 N17 C41 112.8(4) . .
C39 N17 C41 123.4(4) . .
C16 C17 C18 110.3(3) . .
C16 C17 H17A 109.6 . .
C18 C17 H17A 109.6 . .
C16 C17 H17B 109.6 . .
C18 C17 H17B 109.6 . .
H17A C17 H17B 108.1 . .
C40 N18 C46 122.1(4) . .
C40 N18 C42 112.4(4) . .
C46 N18 C42 123.8(4) . .
C18 C18 C17 112.0(4) 2_657 .
C18 C18 H18A 109.2 2_657 .
C17 C18 H18A 109.2 . .
C18 C18 H18B 109.2 2_657 .
C17 C18 H18B 109.2 . .
H18A C18 H18B 107.9 . .
C50 N19 C48 112.4(4) . .
C50 N19 C46 122.7(4) . .
C48 N19 C46 124.9(4) . .
O9 C19 N13 125.5(4) . .
O9 C19 N14 126.3(4) . .
N13 C19 N14 108.2(4) . .
C52 N22 C43 122.0(4) . 2_657
C52 N22 C53 112.4(4) . .
C43 N22 C53 125.1(4) 2_657 .
O00D C22 N4 126.1(5) . .
O00D C22 N3 125.9(4) . .
N4 C22 N3 108.0(4) . .
C52 N21 C38 111.3(3) . 2_657
C52 N21 C51 119.5(4) . .
C38 N21 C51 120.3(4) 2_657 .
N13 C21 N4 115.7(4) . .
N13 C21 C20 102.9(4) . .
N4 C21 C20 103.2(4) . .
N13 C21 H21 111.5 . .
N4 C21 H21 111.5 . .
C20 C21 H21 111.5 . .
C50 N20 C51 123.0(4) . .
C50 N20 C49 112.6(4) . .
C51 N20 C49 123.8(4) . .
N3 C20 N14 115.1(4) . .
N3 C20 C21 103.5(4) . .
N14 C20 C21 103.5(3) . .
N3 C20 H20 111.4 . .
N14 C20 H20 111.4 . .
C21 C20 H20 111.4 . .
C47 N23 C49 112.1(4) . .
C47 N23 C36 122.0(4) . 2_657
C49 N23 C36 122.2(4) . 2_657
N12 C23 N13 113.7(4) . .
N12 C23 H23A 108.8 . .
N13 C23 H23A 108.8 . .
N12 C23 H23B 108.8 . .
N13 C23 H23B 108.8 . .
H23A C23 H23B 107.7 . .
C47 N24 C45 122.0(4) . .
C47 N24 C48 112.0(4) . .
C45 N24 C48 122.2(4) . .
N5 C24 N4 113.6(4) . .
N5 C24 H24A 108.9 . .
N4 C24 H24A 108.9 . .
N5 C24 H24B 108.9 . .
N4 C24 H24B 108.9 . .
H24A C24 H24B 107.7 . .
C44 N25 C45 122.8(4) . .
C44 N25 C42 112.7(4) . .
C45 N25 C42 124.2(4) . .
O10 C25 N12 126.0(4) . .
O10 C25 N11 126.2(4) . .
N12 C25 N11 107.8(4) . .
C44 N26 C41 113.0(4) . .
C44 N26 C43 122.7(4) . .
C41 N26 C43 123.9(4) . .
N12 C26 N5 115.9(4) . .
N12 C26 C27 103.3(4) . .
N5 C26 C27 103.5(4) . .
N12 C26 H26 111.2 . .
N5 C26 H26 111.2 . .
C27 C26 H26 111.2 . .
N11 C29 N10 113.6(4) . .
N11 C29 H29A 108.8 . .
N10 C29 H29A 108.8 . .
N11 C29 H29B 108.8 . .
N10 C29 H29B 108.8 . .
H29A C29 H29B 107.7 . .
O6 C28 N5 126.1(5) . .
O6 C28 N6 126.0(5) . .
N5 C28 N6 107.8(4) . .
N6 C27 N11 116.0(4) . .
N6 C27 C26 103.1(4) . .
N11 C27 C26 103.6(3) . .
N6 C27 H27 111.2 . .
N11 C27 H27 111.2 . .
C26 C27 H27 111.2 . .
N6 C30 N7 113.1(4) . .
N6 C30 H30A 109.0 . .
N7 C30 H30A 109.0 . .
N6 C30 H30B 109.0 . .
N7 C30 H30B 109.0 . .
H30A C30 H30B 107.8 . .
O11 C31 N10 126.1(4) . .
O11 C31 N9 125.7(4) . .
N10 C31 N9 108.1(4) . .
N7 C32 N10 114.6(4) . .
N7 C32 C33 104.0(4) . .
N10 C32 C33 102.3(3) . .
N7 C32 H32 111.8 . .
N10 C32 H32 111.8 . .
C33 C32 H32 111.8 . .
N8 C33 N9 115.4(4) . .
N8 C33 C32 102.5(4) . .
N9 C33 C32 103.8(3) . .
N8 C33 H33 111.5 . .
N9 C33 H33 111.5 . .
C32 C33 H33 111.5 . .
N9 C34 N3 114.1(4) . 2_666
N9 C34 H34A 108.7 . .
N3 C34 H34A 108.7 2_666 .
N9 C34 H34B 108.7 . .
N3 C34 H34B 108.7 2_666 .
H34A C34 H34B 107.6 . .
N14 C35 N8 113.2(4) 2_666 .
N14 C35 H35A 108.9 2_666 .
N8 C35 H35A 108.9 . .
N14 C35 H35B 108.9 2_666 .
N8 C35 H35B 108.9 . .
H35A C35 H35B 107.8 . .
N15 C36 N23 114.7(4) . 2_657
N15 C36 H36A 108.6 . .
N23 C36 H36A 108.6 2_657 .
N15 C36 H36B 108.6 . .
N23 C36 H36B 108.6 2_657 .
H36A C36 H36B 107.6 . .
O15 C37 N15 125.7(5) . .
O15 C37 N16 126.3(5) . .
N15 C37 N16 107.9(4) . .
N21 C38 N15 115.4(4) 2_657 .
N21 C38 C53 103.3(3) 2_657 2_657
N15 C38 C53 103.3(3) . 2_657
N21 C38 H38 111.4 2_657 .
N15 C38 H38 111.4 . .
C53 C38 H38 111.4 2_657 .
N17 C39 N16 113.6(4) . .
N17 C39 H39A 108.8 . .
N16 C39 H39A 108.8 . .
N17 C39 H39B 108.8 . .
N16 C39 H39B 108.8 . .
H39A C39 H39B 107.7 . .
O14 C40 N17 126.2(5) . .
O14 C40 N18 125.9(5) . .
N17 C40 N18 107.9(4) . .
N26 C41 N17 115.4(4) . .
N26 C41 C42 103.3(4) . .
N17 C41 C42 102.8(4) . .
N26 C41 H41 111.6 . .
N17 C41 H41 111.6 . .
C42 C41 H41 111.6 . .
N18 C42 N25 114.9(4) . .
N18 C42 C41 103.9(4) . .
N25 C42 C41 103.0(4) . .
N18 C42 H42 111.5 . .
N25 C42 H42 111.5 . .
C41 C42 H42 111.5 . .
N22 C43 N26 114.0(4) 2_657 .
N22 C43 H43A 108.7 2_657 .
N26 C43 H43A 108.7 . .
N22 C43 H43B 108.7 2_657 .
N26 C43 H43B 108.7 . .
H43A C43 H43B 107.6 . .
O17 C44 N26 126.6(5) . .
O17 C44 N25 125.5(5) . .
N26 C44 N25 107.8(4) . .
N24 C45 N25 113.9(4) . .
N24 C45 H45A 108.8 . .
N25 C45 H45A 108.8 . .
N24 C45 H45B 108.8 . .
N25 C45 H45B 108.8 . .
H45A C45 H45B 107.7 . .
N18 C46 N19 114.0(4) . .
N18 C46 H46A 108.7 . .
N19 C46 H46A 108.7 . .
N18 C46 H46B 108.7 . .
N19 C46 H46B 108.7 . .
H46A C46 H46B 107.6 . .
O16 C47 N23 126.1(5) . .
O16 C47 N24 126.0(5) . .
N23 C47 N24 108.0(4) . .
N19 C48 N24 115.1(4) . .
N19 C48 C49 103.6(3) . .
N24 C48 C49 102.9(4) . .
N19 C48 H48 111.5 . .
N24 C48 H48 111.5 . .
C49 C48 H48 111.5 . .
N23 C49 N20 115.1(4) . .
N23 C49 C48 103.8(4) . .
N20 C49 C48 103.0(4) . .
N23 C49 H49 111.5 . .
N20 C49 H49 111.5 . .
C48 C49 H49 111.5 . .
O13 C50 N20 126.2(4) . .
O13 C50 N19 125.5(5) . .
N20 C50 N19 108.3(4) . .
N20 C51 N21 113.3(4) . .
N20 C51 H51A 108.9 . .
N21 C51 H51A 108.9 . .
N20 C51 H51B 108.9 . .
N21 C51 H51B 108.9 . .
H51A C51 H51B 107.7 . .
O12 C52 N22 125.7(4) . .
O12 C52 N21 126.5(4) . .
N22 C52 N21 107.8(4) . .
N22 C53 N16 115.5(4) . 2_657
N22 C53 C38 103.2(3) . 2_657
N16 C53 C38 102.7(3) 2_657 2_657
N22 C53 H53 111.6 . .
N16 C53 H53 111.6 2_657 .
C38 C53 H53 111.6 2_657 .

loop_
_geom_bond_atom_site_label_1
_geom_bond_atom_site_label_2
_geom_bond_distance
_geom_bond_site_symmetry_2
U1 O1 1.758(4) .
U1 O1 1.758(4) 2_756
U1 O2 2.269(4) .
U1 O2 2.269(4) 2_756
U1 O4 2.301(3) 2_756
U1 O4 2.301(3) .
N1 C5 1.336(6) .
N1 C4 1.346(6) .
N1 C7 1.485(6) .
C1 O3 1.204(7) .
C1 O2 1.292(7) .
C1 C2 1.511(6) .
N2 C13 1.323(7) .
N2 C14 1.350(6) .
N2 C16 1.496(5) .
C2 C3 1.376(7) .
C2 C6 1.392(6) .
N3 C22 1.372(6) .
N3 C34 1.442(6) 2_666
N3 C20 1.445(6) .
C3 C4 1.375(7) .
C3 H3 0.9300 .
O4 C10 1.292(6) .
N4 C22 1.370(6) .
N4 C24 1.449(6) .
N4 C21 1.450(6) .
C4 H4 0.9300 .
O5 C10 1.212(7) .
N5 C28 1.366(6) .
N5 C24 1.443(6) .
N5 C26 1.449(6) .
C5 C6 1.380(7) .
C5 H5 0.9300 .
O6 C28 1.220(6) .
N6 C28 1.372(7) .
N6 C30 1.442(6) .
N6 C27 1.445(6) .
C6 H6 0.9300 .
N7 C55 1.375(6) .
N7 C32 1.438(6) .
N7 C30 1.444(6) .
C7 C8 1.513(6) .
C7 H7A 0.9700 .
C7 H7B 0.9700 .
C55 O8 1.207(6) .
C55 N8 1.377(6) .
N8 C33 1.440(6) .
N8 C35 1.450(6) .
C8 C9 1.516(6) .
C8 H8A 0.9700 .
C8 H8B 0.9700 .
O9 C19 1.214(5) .
N9 C31 1.373(6) .
N9 C34 1.442(6) .
N9 C33 1.447(6) .
C9 C9 1.512(9) 2_666
C9 H9A 0.9700 .
C9 H9B 0.9700 .
O00D C22 1.222(6) .
O10 C25 1.218(6) .
N10 C31 1.356(6) .
N10 C29 1.443(6) .
N10 C32 1.457(6) .
C10 C11 1.522(6) .
O11 C31 1.220(6) .
N11 C25 1.380(6) .
N11 C29 1.440(6) .
N11 C27 1.455(6) .
C11 C12 1.379(6) .
C11 C15 1.381(7) .
O12 C52 1.209(5) .
N12 C25 1.370(6) .
N12 C26 1.436(6) .
N12 C23 1.443(6) .
C12 C13 1.371(6) .
C12 H12 0.9300 .
O13 C50 1.213(6) .
N13 C19 1.367(6) .
N13 C23 1.443(6) .
N13 C21 1.450(6) .
C13 H13 0.9300 .
O14 C40 1.210(6) .
N14 C19 1.368(5) .
N14 C35 1.448(6) 2_666
N14 C20 1.459(6) .
C14 C15 1.382(6) .
C14 H14 0.9300 .
O15 C37 1.217(6) .
N15 C37 1.368(6) .
N15 C36 1.438(6) .
N15 C38 1.448(5) .
C15 H15 0.9300 .
O16 C47 1.216(6) .
N16 C37 1.376(6) .
N16 C39 1.438(6) .
N16 C53 1.445(5) 2_657
C16 C17 1.509(6) .
C16 H16A 0.9700 .
C16 H16B 0.9700 .
O17 C44 1.217(6) .
N17 C40 1.370(6) .
N17 C39 1.435(6) .
N17 C41 1.451(6) .
C17 C18 1.531(5) .
C17 H17A 0.9700 .
C17 H17B 0.9700 .
N18 C40 1.374(6) .
N18 C46 1.439(6) .
N18 C42 1.441(6) .
C18 C18 1.525(8) 2_657
C18 H18A 0.9700 .
C18 H18B 0.9700 .
N19 C50 1.370(6) .
N19 C48 1.439(6) .
N19 C46 1.441(6) .
N22 C52 1.377(6) .
N22 C43 1.439(6) 2_657
N22 C53 1.443(6) .
N21 C52 1.384(6) .
N21 C38 1.445(6) 2_657
N21 C51 1.447(6) .
C21 C20 1.541(6) .
C21 H21 0.9800 .
N20 C50 1.359(6) .
N20 C51 1.447(6) .
N20 C49 1.451(5) .
C20 H20 0.9800 .
N23 C47 1.371(6) .
N23 C49 1.448(6) .
N23 C36 1.452(6) 2_657
C23 H23A 0.9700 .
C23 H23B 0.9700 .
N24 C47 1.372(7) .
N24 C45 1.445(6) .
N24 C48 1.458(6) .
C24 H24A 0.9700 .
C24 H24B 0.9700 .
N25 C44 1.368(7) .
N25 C45 1.449(7) .
N25 C42 1.450(6) .
N26 C44 1.365(6) .
N26 C41 1.443(6) .
N26 C43 1.457(6) .
C26 C27 1.545(6) .
C26 H26 0.9800 .
C29 H29A 0.9700 .
C29 H29B 0.9700 .
C27 H27 0.9800 .
C30 H30A 0.9700 .
C30 H30B 0.9700 .
C32 C33 1.556(6) .
C32 H32 0.9800 .
C33 H33 0.9800 .
C34 N3 1.442(6) 2_666
C34 H34A 0.9700 .
C34 H34B 0.9700 .
C35 N14 1.448(6) 2_666
C35 H35A 0.9700 .
C35 H35B 0.9700 .
C36 N23 1.452(6) 2_657
C36 H36A 0.9700 .
C36 H36B 0.9700 .
C38 N21 1.445(6) 2_657
C38 C53 1.558(6) 2_657
C38 H38 0.9800 .
C39 H39A 0.9700 .
C39 H39B 0.9700 .
C41 C42 1.551(7) .
C41 H41 0.9800 .
C42 H42 0.9800 .
C43 N22 1.439(6) 2_657
C43 H43A 0.9700 .
C43 H43B 0.9700 .
C45 H45A 0.9700 .
C45 H45B 0.9700 .
C46 H46A 0.9700 .
C46 H46B 0.9700 .
C48 C49 1.547(6) .
C48 H48 0.9800 .
C49 H49 0.9800 .
C51 H51A 0.9700 .
C51 H51B 0.9700 .
C53 N16 1.445(5) 2_657
C53 C38 1.558(6) 2_657
C53 H53 0.9800 .
